data_7712242
loop_
_publ_author_name
'Chiu, Weiling'
'Nadeau, Ben E.'
'Patrick, Brian O.'
'Love, Jennifer'

_publ_section_title
;
 Investigating the Mechanism of Ni-Mediated Trifluoromethylthiolation of
 Aryl Halides using AgSCF3
;
_journal_name_full 'Dalton Transactions'
_journal_paper_doi 10.1039/D2DT03758K
_journal_year 2023
_chemical_formula_moiety 'C41 H48 Cl N3 Ni, C6 H6'
_chemical_formula_sum 'C47 H54 Cl N3 Ni'
_chemical_formula_weight 755.09
_space_group_crystal_system monoclinic
_space_group_IT_number 14
_space_group_name_Hall '-P 2ybc'
_space_group_name_H-M_alt 'P 1 21/c 1'
_atom_sites_solution_hydrogens geom
_atom_sites_solution_primary dual
_audit_creation_date 2022-11-21
_audit_creation_method
;
Olex2 1.3
(compiled 2020.11.12 svn.r5f609507 for OlexSys, GUI svn.r6408)
;
_audit_update_record
;
2023-01-09 deposited with the CCDC.	2023-01-31 downloaded from the CCDC.
;
_cell_angle_alpha 90
_cell_angle_beta 99.9360(10)
_cell_angle_gamma 90
_cell_formula_units_Z 4
_cell_length_a 10.8395(4)
_cell_length_b 20.9534(8)
_cell_length_c 17.9375(7)
_cell_measurement_reflns_used 9935
_cell_measurement_temperature 296.15
_cell_measurement_theta_max 30.51
_cell_measurement_theta_min 2.50
_cell_volume 4012.9(3)
_computing_cell_refinement 'SAINT V8.38A (Bruker, 2018)'
_computing_data_collection APEX3
_computing_data_reduction 'SAINT V8.38A (Bruker, 2018)'
_computing_molecular_graphics 'Olex2 1.3 (Dolomanov et al., 2009)'
_computing_publication_material 'Olex2 1.3 (Dolomanov et al., 2009)'
_computing_structure_refinement 'SHELXL 2018/3 (Sheldrick, 2015)'
_computing_structure_solution 'SHELXT 2018/2 (Sheldrick, 2018)'
_diffrn_ambient_temperature 296.15
_diffrn_measured_fraction_theta_full 1.000
_diffrn_measured_fraction_theta_max 0.987
_diffrn_measurement_device_type 'Bruker APEX-II CCD'
_diffrn_measurement_method '\f and \w scans'
_diffrn_radiation_type MoK\a
_diffrn_radiation_wavelength 0.71073
_diffrn_reflns_av_R_equivalents 0.0323
_diffrn_reflns_av_unetI/netI 0.0495
_diffrn_reflns_Laue_measured_fraction_full 1.000
_diffrn_reflns_Laue_measured_fraction_max 0.987
_diffrn_reflns_limit_h_max 15
_diffrn_reflns_limit_h_min -14
_diffrn_reflns_limit_k_max 29
_diffrn_reflns_limit_k_min -26
_diffrn_reflns_limit_l_max 25
_diffrn_reflns_limit_l_min -25
_diffrn_reflns_number 27109
_diffrn_reflns_point_group_measured_fraction_full 1.000
_diffrn_reflns_point_group_measured_fraction_max 0.987
_diffrn_reflns_theta_full 25.242
_diffrn_reflns_theta_max 30.515
_diffrn_reflns_theta_min 1.508
_diffrn_source_current 30.0
_diffrn_source_power 1.35
_diffrn_source_voltage 45.0
_diffrn_standards_number 0
_exptl_absorpt_coefficient_mu 0.586
_exptl_absorpt_correction_T_max 0.7461
_exptl_absorpt_correction_T_min 0.7176
_exptl_absorpt_correction_type multi-scan
_exptl_absorpt_process_details
;
SADABS-2016/2 (Bruker,2016/2) was used for absorption correction.
wR2(int) was 0.0424 before and 0.0357 after correction.
The Ratio of minimum to maximum transmission is 0.9618.
The \l/2 correction factor is Not present.
;
_exptl_crystal_density_diffrn 1.250
_exptl_crystal_description block
_exptl_crystal_F_000 1608
_exptl_crystal_size_max 0.29
_exptl_crystal_size_mid 0.28
_exptl_crystal_size_min 0.25
_refine_diff_density_max 1.618
_refine_diff_density_min -1.446
_refine_diff_density_rms 0.077
_refine_ls_extinction_method none
_refine_ls_goodness_of_fit_ref 1.016
_refine_ls_hydrogen_treatment constr
_refine_ls_matrix_type full
_refine_ls_number_parameters 477
_refine_ls_number_reflns 12100
_refine_ls_number_restraints 0
_refine_ls_restrained_S_all 1.016
_refine_ls_R_factor_all 0.0740
_refine_ls_R_factor_gt 0.0487
_refine_ls_shift/su_max 0.001
_refine_ls_shift/su_mean 0.000
_refine_ls_structure_factor_coef Fsqd
_refine_ls_weighting_details 'w=1/[\s^2^(Fo^2^)+(0.0454P)^2^+4.6281P] where P=(Fo^2^+2Fc^2^)/3'
_refine_ls_weighting_scheme calc
_refine_ls_wR_factor_gt 0.1089
_refine_ls_wR_factor_ref 0.1207
_reflns_Friedel_coverage 0.000
_reflns_number_gt 9100
_reflns_number_total 12100
_reflns_threshold_expression 'I > 2\s(I)'
_cod_data_source_file d2dt03758k2.cif
_cod_data_source_block jl310_0m
_cod_database_code 7712242
_shelx_shelxl_version_number 2018/3
_shelx_space_group_comment
;
The symmetry employed for this shelxl refinement is uniquely defined
by the following loop, which should always be used as a source of
symmetry information in preference to the above space-group names.
They are only intended as comments.
;
_shelx_estimated_absorpt_t_max 0.867
_shelx_estimated_absorpt_t_min 0.848
_olex2_refinement_description
;
1. Fixed Uiso
 At 1.2 times of:
  All C(H) groups, All C(H,H) groups
 At 1.5 times of:
  All C(H,H,H) groups
2.a Ternary CH refined with riding coordinates:
 C27(H27), C36(H36), C39(H39), C24(H24)
2.b Secondary CH2 refined with riding coordinates:
 C8(H8A,H8B)
2.c Aromatic/amide H refined with riding coordinates:
 C16(H16), C17(H17), C7(H7), C4(H4), C10(H10), C14(H14), C12(H12), C5(H5),
 C3(H3), C2(H2), C34(H34), C32(H32), C22(H22), C33(H33), C20(H20), C11(H11),
 C21(H21), C13(H13), C45(H45), C44(H44), C42(H42), C43(H43), C46(H46), C47(H47)
2.d Idealised Me refined as rotating group:
 C26(H26A,H26B,H26C), C38(H38A,H38B,H38C), C25(H25A,H25B,H25C), C37(H37A,H37B,
 H37C), C41(H41A,H41B,H41C), C40(H40A,H40B,H40C), C29(H29A,H29B,H29C), C28(H28A,
 H28B,H28C)
;
_olex2_submission_special_instructions 'No special instructions were received'

loop_
_space_group_symop_operation_xyz
'x, y, z'
'-x, y+1/2, -z+1/2'
'-x, -y, -z'
'x, -y-1/2, z-1/2'

loop_
_atom_site_label
_atom_site_type_symbol
_atom_site_fract_x
_atom_site_fract_y
_atom_site_fract_z
_atom_site_U_iso_or_equiv
_atom_site_adp_type
_atom_site_occupancy
_atom_site_site_symmetry_order
_atom_site_calc_flag
_atom_site_refinement_flags_posn
_atom_site_refinement_flags_adp
_atom_site_refinement_flags_occupancy
_atom_site_disorder_assembly
_atom_site_disorder_group
Ni1 Ni 0.79532(2) 0.74513(2) 0.45158(2) 0.01163(6) Uani 1 1 d . . . . .
Cl1 Cl 0.98491(4) 0.73846(2) 0.41878(3) 0.01706(10) Uani 1 1 d . . . . .
N2 N 0.78177(15) 0.86951(8) 0.37892(8) 0.0124(3) Uani 1 1 d . . . . .
N1 N 0.78455(15) 0.65213(8) 0.46355(9) 0.0144(3) Uani 1 1 d . . . . .
N3 N 0.79398(15) 0.88050(8) 0.49968(9) 0.0130(3) Uani 1 1 d . . . . .
C9 C 0.84832(18) 0.53747(9) 0.44724(11) 0.0163(4) Uani 1 1 d . . . . .
C16 C 0.77470(19) 0.93445(9) 0.39297(11) 0.0159(4) Uani 1 1 d . . . . .
H16 H 0.765675 0.966955 0.357129 0.019 Uiso 1 1 calc R U . . .
C15 C 0.79241(17) 0.83489(9) 0.44443(10) 0.0122(3) Uani 1 1 d . . . . .
C6 C 0.58450(18) 0.68150(9) 0.48046(11) 0.0152(4) Uani 1 1 d . . . . .
C17 C 0.78337(19) 0.94147(9) 0.46836(11) 0.0161(4) Uani 1 1 d . . . . .
H17 H 0.782453 0.979747 0.494506 0.019 Uiso 1 1 calc R U . . .
C1 C 0.62601(17) 0.74413(9) 0.46951(10) 0.0132(3) Uani 1 1 d . . . . .
C30 C 0.81139(18) 0.86995(9) 0.58073(10) 0.0140(3) Uani 1 1 d . . . . .
C18 C 0.79655(18) 0.84659(9) 0.30441(10) 0.0143(4) Uani 1 1 d . . . . .
C35 C 0.92750(19) 0.84579(9) 0.61729(11) 0.0154(4) Uani 1 1 d . . . . .
C7 C 0.67842(19) 0.63284(10) 0.47781(11) 0.0172(4) Uani 1 1 d . . . . .
H7 H 0.662869 0.589983 0.485982 0.021 Uiso 1 1 calc R U . . .
C23 C 0.69351(19) 0.82011(10) 0.25645(11) 0.0170(4) Uani 1 1 d . . . . .
C4 C 0.3743(2) 0.71610(10) 0.48408(12) 0.0203(4) Uani 1 1 d . . . . .
H4 H 0.291825 0.707390 0.488693 0.024 Uiso 1 1 calc R U . . .
C31 C 0.71651(19) 0.88863(10) 0.62081(11) 0.0169(4) Uani 1 1 d . . . . .
C27 C 0.5678(2) 0.81019(11) 0.28126(12) 0.0211(4) Uani 1 1 d . . . . .
H27 H 0.582320 0.818525 0.335838 0.025 Uiso 1 1 calc R U . . .
C10 C 0.8397(2) 0.49528(10) 0.50620(12) 0.0207(4) Uani 1 1 d . . . . .
H10 H 0.857513 0.509696 0.555935 0.025 Uiso 1 1 calc R U . . .
C14 C 0.8220(2) 0.51494(10) 0.37338(12) 0.0216(4) Uani 1 1 d . . . . .
H14 H 0.827859 0.542375 0.333376 0.026 Uiso 1 1 calc R U . . .
C36 C 1.03738(19) 0.83691(10) 0.57571(11) 0.0171(4) Uani 1 1 d . . . . .
H36 H 1.003523 0.822733 0.524172 0.021 Uiso 1 1 calc R U . . .
C12 C 0.7780(2) 0.41020(11) 0.41794(14) 0.0247(5) Uani 1 1 d . . . . .
H12 H 0.754122 0.367996 0.407999 0.030 Uiso 1 1 calc R U . . .
C5 C 0.4617(2) 0.66721(10) 0.48839(12) 0.0206(4) Uani 1 1 d . . . . .
H5 H 0.438569 0.625370 0.496475 0.025 Uiso 1 1 calc R U . . .
C39 C 0.5967(2) 0.92351(11) 0.58624(12) 0.0216(4) Uani 1 1 d . . . . .
H39 H 0.587321 0.920157 0.531052 0.026 Uiso 1 1 calc R U . . .
C3 C 0.4117(2) 0.77798(10) 0.47282(12) 0.0199(4) Uani 1 1 d . . . . .
H3 H 0.353373 0.810881 0.469393 0.024 Uiso 1 1 calc R U . . .
C2 C 0.53544(19) 0.79188(10) 0.46652(12) 0.0188(4) Uani 1 1 d . . . . .
H2 H 0.558159 0.834067 0.460159 0.023 Uiso 1 1 calc R U . . .
C19 C 0.91256(19) 0.85686(10) 0.28184(11) 0.0171(4) Uani 1 1 d . . . . .
C34 C 0.9412(2) 0.83427(10) 0.69497(11) 0.0207(4) Uani 1 1 d . . . . .
H34 H 1.015654 0.816862 0.720366 0.025 Uiso 1 1 calc R U . . .
C32 C 0.7371(2) 0.87669(11) 0.69889(11) 0.0212(4) Uani 1 1 d . . . . .
H32 H 0.675939 0.888208 0.726887 0.025 Uiso 1 1 calc R U . . .
C22 C 0.7099(2) 0.80290(11) 0.18349(11) 0.0231(4) Uani 1 1 d . . . . .
H22 H 0.643685 0.784558 0.150563 0.028 Uiso 1 1 calc R U . . .
C24 C 1.02401(19) 0.88710(11) 0.33343(12) 0.0204(4) Uani 1 1 d . . . . .
H24 H 1.008656 0.884353 0.385597 0.025 Uiso 1 1 calc R U . . .
C26 C 1.1470(2) 0.85192(12) 0.32950(14) 0.0291(5) Uani 1 1 d . . . . .
H26A H 1.137888 0.807572 0.340880 0.044 Uiso 1 1 calc R U . . .
H26B H 1.213308 0.870118 0.365622 0.044 Uiso 1 1 calc R U . . .
H26C H 1.166587 0.856057 0.279540 0.044 Uiso 1 1 calc R U . . .
C33 C 0.8456(2) 0.84834(11) 0.73511(11) 0.0233(4) Uani 1 1 d . . . . .
H33 H 0.855034 0.838596 0.786366 0.028 Uiso 1 1 calc R U . . .
C20 C 0.9227(2) 0.83958(11) 0.20787(12) 0.0229(4) Uani 1 1 d . . . . .
H20 H 0.997952 0.846259 0.190789 0.027 Uiso 1 1 calc R U . . .
C11 C 0.8047(2) 0.43200(11) 0.49190(13) 0.0240(4) Uani 1 1 d . . . . .
H11 H 0.799378 0.404412 0.531828 0.029 Uiso 1 1 calc R U . . .
C38 C 1.1326(2) 0.78718(12) 0.61112(15) 0.0301(5) Uani 1 1 d . . . . .
H38A H 1.172973 0.801688 0.660032 0.045 Uiso 1 1 calc R U . . .
H38B H 1.194100 0.780999 0.579193 0.045 Uiso 1 1 calc R U . . .
H38C H 1.090470 0.747545 0.616410 0.045 Uiso 1 1 calc R U . . .
C21 C 0.8228(2) 0.81272(11) 0.15959(12) 0.0259(5) Uani 1 1 d . . . . .
H21 H 0.831841 0.801222 0.110741 0.031 Uiso 1 1 calc R U . . .
C8 C 0.88769(19) 0.60582(10) 0.46303(13) 0.0204(4) Uani 1 1 d . . . . .
H8A H 0.942489 0.607568 0.511823 0.025 Uiso 1 1 calc R U . . .
H8B H 0.936189 0.619281 0.425147 0.025 Uiso 1 1 calc R U . . .
C25 C 1.0376(2) 0.95814(12) 0.31435(13) 0.0264(5) Uani 1 1 d . . . . .
H25A H 1.049532 0.962177 0.262766 0.040 Uiso 1 1 calc R U . . .
H25B H 1.108509 0.975830 0.347346 0.040 Uiso 1 1 calc R U . . .
H25C H 0.963189 0.980689 0.321062 0.040 Uiso 1 1 calc R U . . .
C37 C 1.1030(2) 0.90121(11) 0.56966(14) 0.0264(5) Uani 1 1 d . . . . .
H37A H 1.042448 0.932403 0.547937 0.040 Uiso 1 1 calc R U . . .
H37B H 1.165474 0.896475 0.538087 0.040 Uiso 1 1 calc R U . . .
H37C H 1.142090 0.914940 0.619190 0.040 Uiso 1 1 calc R U . . .
C13 C 0.7870(2) 0.45170(11) 0.35873(13) 0.0256(5) Uani 1 1 d . . . . .
H13 H 0.769453 0.437137 0.309050 0.031 Uiso 1 1 calc R U . . .
C41 C 0.4794(2) 0.89507(15) 0.61017(13) 0.0323(6) Uani 1 1 d . . . . .
H41A H 0.478354 0.849738 0.602348 0.048 Uiso 1 1 calc R U . . .
H41B H 0.406116 0.913698 0.580423 0.048 Uiso 1 1 calc R U . . .
H41C H 0.480142 0.903952 0.662754 0.048 Uiso 1 1 calc R U . . .
C40 C 0.6051(2) 0.99481(12) 0.60731(13) 0.0289(5) Uani 1 1 d . . . . .
H40A H 0.620199 0.999182 0.661399 0.043 Uiso 1 1 calc R U . . .
H40B H 0.527882 1.015561 0.586561 0.043 Uiso 1 1 calc R U . . .
H40C H 0.672638 1.014122 0.587122 0.043 Uiso 1 1 calc R U . . .
C45 C 0.2518(3) 0.49429(15) 0.31742(14) 0.0399(7) Uani 1 1 d . . . . .
H45 H 0.187629 0.464349 0.312814 0.048 Uiso 1 1 calc R U . . .
C44 C 0.2245(3) 0.55662(15) 0.29461(15) 0.0424(7) Uani 1 1 d . . . . .
H44 H 0.142178 0.568887 0.276897 0.051 Uiso 1 1 calc R U . . .
C42 C 0.4445(3) 0.5799(2) 0.32665(16) 0.0567(10) Uani 1 1 d . . . . .
H42 H 0.510688 0.608465 0.328790 0.068 Uiso 1 1 calc R U . . .
C43 C 0.3201(4) 0.60008(18) 0.29844(16) 0.0584(10) Uani 1 1 d . . . . .
H43 H 0.303761 0.642011 0.282815 0.070 Uiso 1 1 calc R U . . .
C46 C 0.3720(3) 0.47590(17) 0.34669(18) 0.0518(8) Uani 1 1 d . . . . .
H46 H 0.388427 0.434338 0.363733 0.062 Uiso 1 1 calc R U . . .
C47 C 0.4663(3) 0.51862(19) 0.3506(2) 0.0559(9) Uani 1 1 d . . . . .
H47 H 0.547734 0.505906 0.369958 0.067 Uiso 1 1 calc R U . . .
C29 C 0.5220(4) 0.7430(2) 0.2721(4) 0.104(2) Uani 1 1 d . . . . .
H29A H 0.491696 0.734555 0.219573 0.155 Uiso 1 1 calc R U . . .
H29B H 0.455356 0.736972 0.300414 0.155 Uiso 1 1 calc R U . . .
H29C H 0.589462 0.714358 0.290555 0.155 Uiso 1 1 calc R U . . .
C28 C 0.4722(4) 0.8577(2) 0.2472(3) 0.109(2) Uani 1 1 d . . . . .
H28A H 0.499508 0.899795 0.263462 0.163 Uiso 1 1 calc R U . . .
H28B H 0.393957 0.848619 0.263280 0.163 Uiso 1 1 calc R U . . .
H28C H 0.461402 0.855216 0.193066 0.163 Uiso 1 1 calc R U . . .

loop_
_atom_site_aniso_label
_atom_site_aniso_U_11
_atom_site_aniso_U_22
_atom_site_aniso_U_33
_atom_site_aniso_U_23
_atom_site_aniso_U_13
_atom_site_aniso_U_12
Ni1 0.01161(11) 0.01141(12) 0.01205(10) 0.00021(8) 0.00256(8) -0.00070(9)
Cl1 0.0144(2) 0.0160(2) 0.0221(2) -0.00090(16) 0.00680(17) -0.00095(17)
N2 0.0117(7) 0.0144(8) 0.0114(7) 0.0019(5) 0.0030(5) 0.0005(6)
N1 0.0145(8) 0.0132(7) 0.0157(7) -0.0016(6) 0.0031(6) 0.0008(6)
N3 0.0147(8) 0.0123(7) 0.0124(7) 0.0008(5) 0.0037(6) -0.0004(6)
C9 0.0116(9) 0.0134(9) 0.0248(9) -0.0013(7) 0.0051(7) 0.0014(7)
C16 0.0181(9) 0.0133(9) 0.0170(9) 0.0038(7) 0.0049(7) 0.0020(7)
C15 0.0098(8) 0.0146(8) 0.0125(8) 0.0009(6) 0.0028(6) -0.0005(7)
C6 0.0159(9) 0.0147(9) 0.0156(8) -0.0004(7) 0.0048(7) -0.0007(7)
C17 0.0188(10) 0.0112(8) 0.0193(9) 0.0018(7) 0.0062(7) 0.0002(7)
C1 0.0135(8) 0.0143(9) 0.0114(7) 0.0003(6) 0.0007(6) -0.0011(7)
C30 0.0179(9) 0.0135(9) 0.0106(8) 0.0007(6) 0.0028(7) -0.0024(7)
C18 0.0162(9) 0.0155(9) 0.0110(8) 0.0015(6) 0.0020(7) 0.0026(7)
C35 0.0169(9) 0.0121(8) 0.0167(8) -0.0001(7) 0.0013(7) -0.0009(7)
C7 0.0176(9) 0.0129(9) 0.0216(9) -0.0004(7) 0.0048(7) -0.0010(7)
C23 0.0176(9) 0.0158(9) 0.0162(8) 0.0022(7) -0.0011(7) 0.0011(7)
C4 0.0145(9) 0.0222(10) 0.0259(10) -0.0022(8) 0.0084(8) -0.0020(8)
C31 0.0171(9) 0.0197(10) 0.0146(8) -0.0003(7) 0.0045(7) -0.0019(8)
C27 0.0165(10) 0.0239(11) 0.0209(9) 0.0033(8) -0.0024(8) -0.0027(8)
C10 0.0185(10) 0.0219(10) 0.0215(9) 0.0017(8) 0.0028(8) -0.0003(8)
C14 0.0241(11) 0.0195(10) 0.0229(10) 0.0006(8) 0.0085(8) -0.0014(8)
C36 0.0149(9) 0.0174(9) 0.0184(9) -0.0016(7) 0.0012(7) 0.0003(7)
C12 0.0201(11) 0.0152(10) 0.0411(13) -0.0021(9) 0.0117(9) -0.0009(8)
C5 0.0190(10) 0.0165(10) 0.0286(10) 0.0000(8) 0.0107(8) -0.0030(8)
C39 0.0155(10) 0.0325(12) 0.0172(9) -0.0006(8) 0.0043(7) 0.0014(9)
C3 0.0165(10) 0.0192(10) 0.0244(10) 0.0005(8) 0.0047(8) 0.0027(8)
C2 0.0173(10) 0.0143(9) 0.0253(10) 0.0024(7) 0.0050(8) -0.0002(8)
C19 0.0153(9) 0.0213(10) 0.0152(8) 0.0038(7) 0.0041(7) 0.0044(8)
C34 0.0253(11) 0.0182(10) 0.0164(9) 0.0003(7) -0.0030(8) 0.0018(8)
C32 0.0247(11) 0.0255(11) 0.0146(9) -0.0018(7) 0.0068(8) -0.0022(9)
C22 0.0294(12) 0.0210(10) 0.0157(9) -0.0011(7) -0.0048(8) 0.0044(9)
C24 0.0124(9) 0.0294(11) 0.0200(9) 0.0050(8) 0.0042(7) 0.0001(8)
C26 0.0141(10) 0.0369(14) 0.0374(13) 0.0140(10) 0.0072(9) 0.0024(9)
C33 0.0334(12) 0.0244(11) 0.0115(8) 0.0015(7) 0.0025(8) -0.0011(9)
C20 0.0233(11) 0.0296(12) 0.0176(9) 0.0035(8) 0.0085(8) 0.0089(9)
C11 0.0188(10) 0.0205(11) 0.0329(11) 0.0079(9) 0.0050(9) -0.0008(8)
C38 0.0243(12) 0.0291(12) 0.0367(13) 0.0027(10) 0.0050(10) 0.0096(10)
C21 0.0388(13) 0.0261(11) 0.0126(9) -0.0005(8) 0.0041(8) 0.0119(10)
C8 0.0156(10) 0.0147(9) 0.0316(11) -0.0017(8) 0.0056(8) 0.0011(8)
C25 0.0180(10) 0.0310(12) 0.0305(11) 0.0024(9) 0.0048(9) -0.0031(9)
C37 0.0204(11) 0.0256(11) 0.0343(12) -0.0022(9) 0.0075(9) -0.0041(9)
C13 0.0256(11) 0.0259(11) 0.0275(11) -0.0080(9) 0.0107(9) -0.0046(9)
C41 0.0185(11) 0.0579(17) 0.0223(11) -0.0041(11) 0.0083(9) -0.0038(11)
C40 0.0247(12) 0.0331(13) 0.0279(11) -0.0031(9) 0.0016(9) 0.0109(10)
C45 0.0496(17) 0.0465(17) 0.0233(11) -0.0106(11) 0.0057(11) -0.0127(14)
C44 0.0433(16) 0.0536(18) 0.0262(12) 0.0052(12) -0.0053(11) -0.0159(14)
C42 0.053(2) 0.095(3) 0.0247(13) -0.0148(15) 0.0141(13) -0.043(2)
C43 0.081(3) 0.060(2) 0.0274(14) 0.0118(13) -0.0103(15) -0.0338(19)
C46 0.059(2) 0.0502(19) 0.0470(17) -0.0218(15) 0.0108(15) 0.0078(16)
C47 0.0432(18) 0.070(2) 0.059(2) -0.0240(18) 0.0194(15) -0.0001(17)
C29 0.076(3) 0.062(3) 0.195(6) -0.067(3) 0.085(4) -0.047(2)
C28 0.053(2) 0.115(4) 0.180(5) 0.113(4) 0.081(3) 0.056(2)

loop_
_atom_type_symbol
_atom_type_description
_atom_type_scat_dispersion_real
_atom_type_scat_dispersion_imag
_atom_type_scat_source
C C 0.0033 0.0016 'International Tables Vol C Tables 4.2.6.8 and 6.1.1.4'
H H 0.0000 0.0000 'International Tables Vol C Tables 4.2.6.8 and 6.1.1.4'
Cl Cl 0.1484 0.1585 'International Tables Vol C Tables 4.2.6.8 and 6.1.1.4'
N N 0.0061 0.0033 'International Tables Vol C Tables 4.2.6.8 and 6.1.1.4'
Ni Ni 0.3393 1.1124 'International Tables Vol C Tables 4.2.6.8 and 6.1.1.4'

loop_
_geom_angle_atom_site_label_1
_geom_angle_atom_site_label_2
_geom_angle_atom_site_label_3
_geom_angle
_geom_angle_site_symmetry_1
_geom_angle_site_symmetry_3
_geom_angle_publ_flag
N1 Ni1 Cl1 92.37(5) . . ?
C15 Ni1 Cl1 92.85(6) . . ?
C15 Ni1 N1 174.68(8) . . ?
C15 Ni1 C1 90.98(8) . . ?
C1 Ni1 Cl1 173.05(6) . . ?
C1 Ni1 N1 83.93(8) . . ?
C16 N2 C18 120.57(15) . . ?
C15 N2 C16 111.26(15) . . ?
C15 N2 C18 127.41(16) . . ?
C7 N1 Ni1 113.90(14) . . ?
C7 N1 C8 119.83(17) . . ?
C8 N1 Ni1 126.11(13) . . ?
C15 N3 C17 110.93(15) . . ?
C15 N3 C30 126.86(16) . . ?
C17 N3 C30 122.12(16) . . ?
C10 C9 C8 120.93(19) . . ?
C14 C9 C10 118.60(19) . . ?
C14 C9 C8 120.46(19) . . ?
N2 C16 H16 126.5 . . ?
C17 C16 N2 107.01(16) . . ?
C17 C16 H16 126.5 . . ?
N2 C15 Ni1 125.81(14) . . ?
N2 C15 N3 103.84(16) . . ?
N3 C15 Ni1 130.29(13) . . ?
C1 C6 C7 114.04(17) . . ?
C5 C6 C1 123.09(19) . . ?
C5 C6 C7 122.76(18) . . ?
N3 C17 H17 126.5 . . ?
C16 C17 N3 106.95(17) . . ?
C16 C17 H17 126.5 . . ?
C6 C1 Ni1 111.76(14) . . ?
C2 C1 Ni1 132.28(15) . . ?
C2 C1 C6 115.63(18) . . ?
C35 C30 N3 118.20(17) . . ?
C31 C30 N3 119.29(17) . . ?
C31 C30 C35 122.32(17) . . ?
C23 C18 N2 119.49(17) . . ?
C23 C18 C19 122.88(18) . . ?
C19 C18 N2 117.44(17) . . ?
C30 C35 C36 121.84(17) . . ?
C34 C35 C30 117.33(19) . . ?
C34 C35 C36 120.68(18) . . ?
N1 C7 C6 116.34(18) . . ?
N1 C7 H7 121.8 . . ?
C6 C7 H7 121.8 . . ?
C18 C23 C27 122.31(18) . . ?
C22 C23 C18 117.4(2) . . ?
C22 C23 C27 120.27(19) . . ?
C5 C4 H4 120.5 . . ?
C3 C4 H4 120.5 . . ?
C3 C4 C5 119.05(19) . . ?
C30 C31 C39 124.83(17) . . ?
C32 C31 C30 117.13(19) . . ?
C32 C31 C39 117.98(18) . . ?
C23 C27 H27 105.7 . . ?
C29 C27 C23 113.3(2) . . ?
C29 C27 H27 105.7 . . ?
C28 C27 C23 112.6(2) . . ?
C28 C27 H27 105.7 . . ?
C28 C27 C29 113.0(4) . . ?
C9 C10 H10 119.4 . . ?
C11 C10 C9 121.1(2) . . ?
C11 C10 H10 119.4 . . ?
C9 C14 H14 119.7 . . ?
C9 C14 C13 120.6(2) . . ?
C13 C14 H14 119.7 . . ?
C35 C36 H36 107.6 . . ?
C35 C36 C38 114.18(18) . . ?
C35 C36 C37 109.78(17) . . ?
C38 C36 H36 107.6 . . ?
C38 C36 C37 109.90(18) . . ?
C37 C36 H36 107.6 . . ?
C11 C12 H12 120.2 . . ?
C11 C12 C13 119.7(2) . . ?
C13 C12 H12 120.2 . . ?
C6 C5 H5 120.3 . . ?
C4 C5 C6 119.32(19) . . ?
C4 C5 H5 120.3 . . ?
C31 C39 H39 108.0 . . ?
C31 C39 C41 112.92(19) . . ?
C31 C39 C40 110.76(18) . . ?
C41 C39 H39 108.0 . . ?
C41 C39 C40 109.0(2) . . ?
C40 C39 H39 108.0 . . ?
C4 C3 H3 119.4 . . ?
C4 C3 C2 121.12(19) . . ?
C2 C3 H3 119.4 . . ?
C1 C2 C3 121.77(19) . . ?
C1 C2 H2 119.1 . . ?
C3 C2 H2 119.1 . . ?
C18 C19 C24 122.94(17) . . ?
C20 C19 C18 117.10(19) . . ?
C20 C19 C24 119.95(19) . . ?
C35 C34 H34 119.4 . . ?
C33 C34 C35 121.3(2) . . ?
C33 C34 H34 119.4 . . ?
C31 C32 H32 119.2 . . ?
C33 C32 C31 121.6(2) . . ?
C33 C32 H32 119.2 . . ?
C23 C22 H22 119.5 . . ?
C21 C22 C23 121.0(2) . . ?
C21 C22 H22 119.5 . . ?
C19 C24 H24 107.9 . . ?
C19 C24 C26 112.04(19) . . ?
C19 C24 C25 111.25(17) . . ?
C26 C24 H24 107.9 . . ?
C26 C24 C25 109.69(18) . . ?
C25 C24 H24 107.9 . . ?
C24 C26 H26A 109.5 . . ?
C24 C26 H26B 109.5 . . ?
C24 C26 H26C 109.5 . . ?
H26A C26 H26B 109.5 . . ?
H26A C26 H26C 109.5 . . ?
H26B C26 H26C 109.5 . . ?
C34 C33 H33 120.0 . . ?
C32 C33 C34 119.94(19) . . ?
C32 C33 H33 120.0 . . ?
C19 C20 H20 119.4 . . ?
C21 C20 C19 121.2(2) . . ?
C21 C20 H20 119.4 . . ?
C10 C11 H11 120.1 . . ?
C12 C11 C10 119.8(2) . . ?
C12 C11 H11 120.1 . . ?
C36 C38 H38A 109.5 . . ?
C36 C38 H38B 109.5 . . ?
C36 C38 H38C 109.5 . . ?
H38A C38 H38B 109.5 . . ?
H38A C38 H38C 109.5 . . ?
H38B C38 H38C 109.5 . . ?
C22 C21 C20 120.41(19) . . ?
C22 C21 H21 119.8 . . ?
C20 C21 H21 119.8 . . ?
N1 C8 C9 115.72(17) . . ?
N1 C8 H8A 108.4 . . ?
N1 C8 H8B 108.4 . . ?
C9 C8 H8A 108.4 . . ?
C9 C8 H8B 108.4 . . ?
H8A C8 H8B 107.4 . . ?
C24 C25 H25A 109.5 . . ?
C24 C25 H25B 109.5 . . ?
C24 C25 H25C 109.5 . . ?
H25A C25 H25B 109.5 . . ?
H25A C25 H25C 109.5 . . ?
H25B C25 H25C 109.5 . . ?
C36 C37 H37A 109.5 . . ?
C36 C37 H37B 109.5 . . ?
C36 C37 H37C 109.5 . . ?
H37A C37 H37B 109.5 . . ?
H37A C37 H37C 109.5 . . ?
H37B C37 H37C 109.5 . . ?
C14 C13 H13 119.8 . . ?
C12 C13 C14 120.3(2) . . ?
C12 C13 H13 119.8 . . ?
C39 C41 H41A 109.5 . . ?
C39 C41 H41B 109.5 . . ?
C39 C41 H41C 109.5 . . ?
H41A C41 H41B 109.5 . . ?
H41A C41 H41C 109.5 . . ?
H41B C41 H41C 109.5 . . ?
C39 C40 H40A 109.5 . . ?
C39 C40 H40B 109.5 . . ?
C39 C40 H40C 109.5 . . ?
H40A C40 H40B 109.5 . . ?
H40A C40 H40C 109.5 . . ?
H40B C40 H40C 109.5 . . ?
C44 C45 H45 119.4 . . ?
C46 C45 H45 119.4 . . ?
C46 C45 C44 121.2(3) . . ?
C45 C44 H44 120.4 . . ?
C43 C44 C45 119.3(3) . . ?
C43 C44 H44 120.4 . . ?
C43 C42 H42 120.1 . . ?
C47 C42 H42 120.1 . . ?
C47 C42 C43 119.7(3) . . ?
C44 C43 C42 118.9(3) . . ?
C44 C43 H43 120.6 . . ?
C42 C43 H43 120.6 . . ?
C45 C46 H46 120.2 . . ?
C47 C46 C45 119.6(3) . . ?
C47 C46 H46 120.2 . . ?
C42 C47 H47 119.3 . . ?
C46 C47 C42 121.3(3) . . ?
C46 C47 H47 119.3 . . ?
C27 C29 H29A 109.5 . . ?
C27 C29 H29B 109.5 . . ?
C27 C29 H29C 109.5 . . ?
H29A C29 H29B 109.5 . . ?
H29A C29 H29C 109.5 . . ?
H29B C29 H29C 109.5 . . ?
C27 C28 H28A 109.5 . . ?
C27 C28 H28B 109.5 . . ?
C27 C28 H28C 109.5 . . ?
H28A C28 H28B 109.5 . . ?
H28A C28 H28C 109.5 . . ?
H28B C28 H28C 109.5 . . ?

loop_
_geom_bond_atom_site_label_1
_geom_bond_atom_site_label_2
_geom_bond_distance
_geom_bond_site_symmetry_2
_geom_bond_publ_flag
Ni1 Cl1 2.2375(5) . ?
Ni1 N1 1.9662(17) . ?
Ni1 C15 1.8850(19) . ?
Ni1 C1 1.9172(19) . ?
N2 C16 1.389(2) . ?
N2 C15 1.369(2) . ?
N2 C18 1.455(2) . ?
N1 C7 1.286(3) . ?
N1 C8 1.482(3) . ?
N3 C15 1.375(2) . ?
N3 C17 1.392(2) . ?
N3 C30 1.450(2) . ?
C9 C10 1.394(3) . ?
C9 C14 1.389(3) . ?
C9 C8 1.507(3) . ?
C16 H16 0.9300 . ?
C16 C17 1.347(3) . ?
C6 C1 1.412(3) . ?
C6 C7 1.447(3) . ?
C6 C5 1.396(3) . ?
C17 H17 0.9300 . ?
C1 C2 1.396(3) . ?
C30 C35 1.409(3) . ?
C30 C31 1.408(3) . ?
C18 C23 1.401(3) . ?
C18 C19 1.403(3) . ?
C35 C36 1.522(3) . ?
C35 C34 1.397(3) . ?
C7 H7 0.9300 . ?
C23 C27 1.519(3) . ?
C23 C22 1.398(3) . ?
C4 H4 0.9300 . ?
C4 C5 1.388(3) . ?
C4 C3 1.384(3) . ?
C31 C39 1.526(3) . ?
C31 C32 1.402(3) . ?
C27 H27 0.9800 . ?
C27 C29 1.492(4) . ?
C27 C28 1.489(4) . ?
C10 H10 0.9300 . ?
C10 C11 1.391(3) . ?
C14 H14 0.9300 . ?
C14 C13 1.391(3) . ?
C36 H36 0.9800 . ?
C36 C38 1.526(3) . ?
C36 C37 1.536(3) . ?
C12 H12 0.9300 . ?
C12 C11 1.386(3) . ?
C12 C13 1.389(3) . ?
C5 H5 0.9300 . ?
C39 H39 0.9800 . ?
C39 C41 1.531(3) . ?
C39 C40 1.540(3) . ?
C3 H3 0.9300 . ?
C3 C2 1.396(3) . ?
C2 H2 0.9300 . ?
C19 C24 1.527(3) . ?
C19 C20 1.398(3) . ?
C34 H34 0.9300 . ?
C34 C33 1.392(3) . ?
C32 H32 0.9300 . ?
C32 C33 1.377(3) . ?
C22 H22 0.9300 . ?
C22 C21 1.381(3) . ?
C24 H24 0.9800 . ?
C24 C26 1.535(3) . ?
C24 C25 1.540(3) . ?
C26 H26A 0.9600 . ?
C26 H26B 0.9600 . ?
C26 H26C 0.9600 . ?
C33 H33 0.9300 . ?
C20 H20 0.9300 . ?
C20 C21 1.384(3) . ?
C11 H11 0.9300 . ?
C38 H38A 0.9600 . ?
C38 H38B 0.9600 . ?
C38 H38C 0.9600 . ?
C21 H21 0.9300 . ?
C8 H8A 0.9700 . ?
C8 H8B 0.9700 . ?
C25 H25A 0.9600 . ?
C25 H25B 0.9600 . ?
C25 H25C 0.9600 . ?
C37 H37A 0.9600 . ?
C37 H37B 0.9600 . ?
C37 H37C 0.9600 . ?
C13 H13 0.9300 . ?
C41 H41A 0.9600 . ?
C41 H41B 0.9600 . ?
C41 H41C 0.9600 . ?
C40 H40A 0.9600 . ?
C40 H40B 0.9600 . ?
C40 H40C 0.9600 . ?
C45 H45 0.9300 . ?
C45 C44 1.385(4) . ?
C45 C46 1.373(4) . ?
C44 H44 0.9300 . ?
C44 C43 1.373(4) . ?
C42 H42 0.9300 . ?
C42 C43 1.419(5) . ?
C42 C47 1.362(5) . ?
C43 H43 0.9300 . ?
C46 H46 0.9300 . ?
C46 C47 1.351(5) . ?
C47 H47 0.9300 . ?
C29 H29A 0.9600 . ?
C29 H29B 0.9600 . ?
C29 H29C 0.9600 . ?
C28 H28A 0.9600 . ?
C28 H28B 0.9600 . ?
C28 H28C 0.9600 . ?

loop_
_geom_torsion_atom_site_label_1
_geom_torsion_atom_site_label_2
_geom_torsion_atom_site_label_3
_geom_torsion_atom_site_label_4
_geom_torsion
_geom_torsion_site_symmetry_1
_geom_torsion_site_symmetry_2
_geom_torsion_site_symmetry_3
_geom_torsion_site_symmetry_4
_geom_torsion_publ_flag
Ni1 N1 C7 C6 1.8(2) . . . . ?
Ni1 N1 C8 C9 -160.41(14) . . . . ?
Ni1 C1 C2 C3 171.79(16) . . . . ?
Cl1 Ni1 C15 N2 70.03(16) . . . . ?
Cl1 Ni1 C15 N3 -113.44(17) . . . . ?
N2 C16 C17 N3 -0.8(2) . . . . ?
N2 C18 C23 C27 -4.2(3) . . . . ?
N2 C18 C23 C22 175.59(17) . . . . ?
N2 C18 C19 C24 3.6(3) . . . . ?
N2 C18 C19 C20 -174.76(18) . . . . ?
N3 C30 C35 C36 6.1(3) . . . . ?
N3 C30 C35 C34 -178.25(17) . . . . ?
N3 C30 C31 C39 -3.8(3) . . . . ?
N3 C30 C31 C32 179.22(18) . . . . ?
C9 C10 C11 C12 0.0(3) . . . . ?
C9 C14 C13 C12 -0.1(3) . . . . ?
C16 N2 C15 Ni1 176.23(14) . . . . ?
C16 N2 C15 N3 -1.1(2) . . . . ?
C16 N2 C18 C23 -104.4(2) . . . . ?
C16 N2 C18 C19 70.7(2) . . . . ?
C15 N2 C16 C17 1.2(2) . . . . ?
C15 N2 C18 C23 86.5(2) . . . . ?
C15 N2 C18 C19 -98.3(2) . . . . ?
C15 N3 C17 C16 0.2(2) . . . . ?
C15 N3 C30 C35 64.9(3) . . . . ?
C15 N3 C30 C31 -120.0(2) . . . . ?
C6 C1 C2 C3 -1.0(3) . . . . ?
C17 N3 C15 Ni1 -176.57(14) . . . . ?
C17 N3 C15 N2 0.5(2) . . . . ?
C17 N3 C30 C35 -111.3(2) . . . . ?
C17 N3 C30 C31 63.8(3) . . . . ?
C1 Ni1 C15 N2 -104.17(17) . . . . ?
C1 Ni1 C15 N3 72.36(18) . . . . ?
C1 C6 C7 N1 -2.2(3) . . . . ?
C1 C6 C5 C4 1.2(3) . . . . ?
C30 N3 C15 Ni1 6.8(3) . . . . ?
C30 N3 C15 N2 -176.04(17) . . . . ?
C30 N3 C17 C16 176.94(17) . . . . ?
C30 C35 C36 C38 -156.11(19) . . . . ?
C30 C35 C36 C37 80.0(2) . . . . ?
C30 C35 C34 C33 -2.3(3) . . . . ?
C30 C31 C39 C41 134.2(2) . . . . ?
C30 C31 C39 C40 -103.2(2) . . . . ?
C30 C31 C32 C33 0.4(3) . . . . ?
C18 N2 C16 C17 -169.52(17) . . . . ?
C18 N2 C15 Ni1 -13.8(3) . . . . ?
C18 N2 C15 N3 168.87(17) . . . . ?
C18 C23 C27 C29 -124.9(3) . . . . ?
C18 C23 C27 C28 105.3(4) . . . . ?
C18 C23 C22 C21 -1.0(3) . . . . ?
C18 C19 C24 C26 136.5(2) . . . . ?
C18 C19 C24 C25 -100.3(2) . . . . ?
C18 C19 C20 C21 -0.9(3) . . . . ?
C35 C30 C31 C39 171.08(19) . . . . ?
C35 C30 C31 C32 -5.9(3) . . . . ?
C35 C34 C33 C32 -2.8(3) . . . . ?
C7 N1 C8 C9 24.5(3) . . . . ?
C7 C6 C1 Ni1 1.6(2) . . . . ?
C7 C6 C1 C2 175.79(17) . . . . ?
C7 C6 C5 C4 -174.63(19) . . . . ?
C23 C18 C19 C24 178.57(19) . . . . ?
C23 C18 C19 C20 0.2(3) . . . . ?
C23 C22 C21 C20 0.4(3) . . . . ?
C4 C3 C2 C1 1.5(3) . . . . ?
C31 C30 C35 C36 -168.88(18) . . . . ?
C31 C30 C35 C34 6.8(3) . . . . ?
C31 C32 C33 C34 3.8(3) . . . . ?
C27 C23 C22 C21 178.8(2) . . . . ?
C10 C9 C14 C13 0.4(3) . . . . ?
C10 C9 C8 N1 -92.8(2) . . . . ?
C14 C9 C10 C11 -0.4(3) . . . . ?
C14 C9 C8 N1 88.3(2) . . . . ?
C36 C35 C34 C33 173.40(19) . . . . ?
C5 C6 C1 Ni1 -174.62(16) . . . . ?
C5 C6 C1 C2 -0.4(3) . . . . ?
C5 C6 C7 N1 173.96(19) . . . . ?
C5 C4 C3 C2 -0.6(3) . . . . ?
C39 C31 C32 C33 -176.7(2) . . . . ?
C3 C4 C5 C6 -0.7(3) . . . . ?
C19 C18 C23 C27 -179.04(19) . . . . ?
C19 C18 C23 C22 0.8(3) . . . . ?
C19 C20 C21 C22 0.6(3) . . . . ?
C34 C35 C36 C38 28.4(3) . . . . ?
C34 C35 C36 C37 -95.6(2) . . . . ?
C32 C31 C39 C41 -48.8(3) . . . . ?
C32 C31 C39 C40 73.8(2) . . . . ?
C22 C23 C27 C29 55.3(4) . . . . ?
C22 C23 C27 C28 -74.5(4) . . . . ?
C24 C19 C20 C21 -179.3(2) . . . . ?
C20 C19 C24 C26 -45.2(3) . . . . ?
C20 C19 C24 C25 78.0(2) . . . . ?
C11 C12 C13 C14 -0.3(3) . . . . ?
C8 N1 C7 C6 177.41(17) . . . . ?
C8 C9 C10 C11 -179.26(19) . . . . ?
C8 C9 C14 C13 179.3(2) . . . . ?
C13 C12 C11 C10 0.4(3) . . . . ?
C45 C44 C43 C42 -0.8(5) . . . . ?
C45 C46 C47 C42 0.6(5) . . . . ?
C44 C45 C46 C47 -2.7(4) . . . . ?
C43 C42 C47 C46 1.3(5) . . . . ?
C46 C45 C44 C43 2.8(4) . . . . ?
C47 C42 C43 C44 -1.2(5) . . . . ?
